data_7061237
loop_
_publ_author_name
'Walg, Simon P.'
'Dietrich, Fabian'
'Gr\"un, Anneken'
'Cayir K\"uc\"ukdisli, Merve'
'Sun, Yu'
'Thiel, Werner R.'
'Gerhards, Markus'

_publ_section_title
;
 Synthesis and photophysical properties of multimetallic gold/zinc
 complexes of (P,N,N,N,P) and (P,N,N) ligands
;
_journal_issue 9
_journal_name_full 'New Journal of Chemistry'
_journal_page_first 4062
_journal_page_last 4071
_journal_paper_doi 10.1039/D1NJ05806A
_journal_volume 46
_journal_year 2022
_chemical_formula_sum 'C45 H43 Au2 Cl4 N9 P2 Zn'
_chemical_formula_weight 1372.92
_space_group_crystal_system triclinic
_space_group_IT_number 2
_space_group_name_Hall '-P 1'
_space_group_name_H-M_alt 'P -1'
_atom_sites_solution_hydrogens mixed
_atom_sites_solution_primary direct
_atom_sites_solution_secondary difmap
_audit_creation_method SHELXL-2014/7
_audit_update_record
;
2018-08-06 deposited with the CCDC.	2022-01-11 downloaded from the CCDC.
;
_cell_angle_alpha 70.951(3)
_cell_angle_beta 79.619(2)
_cell_angle_gamma 87.626(2)
_cell_formula_units_Z 2
_cell_length_a 11.5397(3)
_cell_length_b 14.4235(5)
_cell_length_c 15.6048(4)
_cell_measurement_reflns_used 9554
_cell_measurement_temperature 150(2)
_cell_measurement_theta_max 62.4130
_cell_measurement_theta_min 3.8810
_cell_volume 2414.47(13)
_computing_cell_refinement 'CrysAlisPro, Agilent Technologies'
_computing_data_collection 'CrysAlisPro, Agilent Technologies'
_computing_data_reduction 'CrysAlisPro, Agilent Technologies'
_computing_structure_refinement 'SHELXL-2014/7 (Sheldrick, 2014)'
_computing_structure_solution 'SIR92 (Giacovazzo et al., 1994)'
_diffrn_ambient_temperature 150(2)
_diffrn_detector_area_resol_mean 16.1399
_diffrn_measured_fraction_theta_full 0.991
_diffrn_measured_fraction_theta_max 0.991
_diffrn_measurement_device_type 'Xcalibur, Sapphire3, Gemini ultra'
_diffrn_measurement_method '\w scans'
_diffrn_radiation_type 'Cu K\a'
_diffrn_radiation_wavelength 1.54184
_diffrn_reflns_av_R_equivalents 0.0244
_diffrn_reflns_av_unetI/netI 0.0315
_diffrn_reflns_Laue_measured_fraction_full 0.991
_diffrn_reflns_Laue_measured_fraction_max 0.991
_diffrn_reflns_limit_h_max 11
_diffrn_reflns_limit_h_min -13
_diffrn_reflns_limit_k_max 16
_diffrn_reflns_limit_k_min -16
_diffrn_reflns_limit_l_max 17
_diffrn_reflns_limit_l_min -17
_diffrn_reflns_number 17276
_diffrn_reflns_point_group_measured_fraction_full 0.991
_diffrn_reflns_point_group_measured_fraction_max 0.991
_diffrn_reflns_theta_full 62.678
_diffrn_reflns_theta_max 62.678
_diffrn_reflns_theta_min 3.242
_diffrn_source 'sealed X-ray tube'
_exptl_absorpt_coefficient_mu 14.781
_exptl_absorpt_correction_T_max 0.497
_exptl_absorpt_correction_T_min 0.156
_exptl_absorpt_correction_type analytical
_exptl_absorpt_process_details
;
CrysAlisPro, Agilent Technologies,
Version 1.171.37.35 (release 13-08-2014 CrysAlis171 .NET)
(compiled Aug 13 2014,18:06:01)
Analytical numeric absorption correction using a multifaceted crystal
			model based on expressions derived by R.C. Clark & J.S. Reid.
(Clark, R. C. & Reid, J. S. (1995). Acta Cryst. A51, 887-897)
Empirical absorption correction using spherical harmonics,
 implemented in SCALE3 ABSPACK scaling algorithm.
;
_exptl_crystal_colour yellow
_exptl_crystal_density_diffrn 1.888
_exptl_crystal_description 'transparent plate'
_exptl_crystal_F_000 1324
_exptl_crystal_size_max 0.272
_exptl_crystal_size_mid 0.114
_exptl_crystal_size_min 0.068
_refine_diff_density_max 3.312
_refine_diff_density_min -1.223
_refine_diff_density_rms 0.118
_refine_ls_extinction_method none
_refine_ls_goodness_of_fit_ref 1.066
_refine_ls_hydrogen_treatment mixed
_refine_ls_matrix_type full
_refine_ls_number_parameters 576
_refine_ls_number_reflns 7676
_refine_ls_number_restraints 2
_refine_ls_restrained_S_all 1.066
_refine_ls_R_factor_all 0.0354
_refine_ls_R_factor_gt 0.0331
_refine_ls_shift/su_max 0.002
_refine_ls_shift/su_mean 0.000
_refine_ls_structure_factor_coef Fsqd
_refine_ls_weighting_details 'w=1/[\s^2^(Fo^2^)+(0.0403P)^2^+7.7202P] where P=(Fo^2^+2Fc^2^)/3'
_refine_ls_weighting_scheme calc
_refine_ls_wR_factor_gt 0.0839
_refine_ls_wR_factor_ref 0.0856
_reflns_Friedel_coverage 0.000
_reflns_number_gt 7185
_reflns_number_total 7676
_reflns_threshold_expression 'I > 2\s(I)'
_cod_data_source_file d1nj05806a2.cif
_cod_data_source_block shelx
_cod_depositor_comments 'Adding full bibliography for 7061237--7061238.cif.'
_cod_database_code 7061237
_shelx_shelxl_version_number 2014/7
_shelx_space_group_comment
;
The symmetry employed for this shelxl refinement is uniquely defined
by the following loop, which should always be used as a source of
symmetry information in preference to the above space-group names.
They are only intended as comments.
;
_shelx_estimated_absorpt_t_min 0.108
_shelx_estimated_absorpt_t_max 0.433

loop_
_space_group_symop_operation_xyz
'x, y, z'
'-x, -y, -z'

loop_
_atom_site_label
_atom_site_type_symbol
_atom_site_fract_x
_atom_site_fract_y
_atom_site_fract_z
_atom_site_U_iso_or_equiv
_atom_site_adp_type
_atom_site_occupancy
_atom_site_site_symmetry_order
_atom_site_calc_flag
_atom_site_refinement_flags_posn
_atom_site_refinement_flags_adp
_atom_site_refinement_flags_occupancy
_atom_site_disorder_assembly
_atom_site_disorder_group
C1 C 0.0328(5) 0.1826(4) 0.0641(4) 0.0331(11) Uani 1 1 d . . . . .
C2 C 0.0995(4) 0.0964(4) -0.0351(3) 0.0299(11) Uani 1 1 d . . . . .
C3 C 0.0243(5) 0.1474(4) -0.0932(4) 0.0380(12) Uani 1 1 d . . . . .
H3 H 0.0201 0.1353 -0.1489 0.046 Uiso 1 1 calc R U . . .
C4 C -0.0441(5) 0.2166(4) -0.0657(4) 0.0419(13) Uani 1 1 d . . . . .
H4 H -0.0963 0.2525 -0.1047 0.050 Uiso 1 1 calc R U . . .
C5 C 0.1843(5) 0.0227(4) -0.0556(3) 0.0296(10) Uani 1 1 d . . . . .
C6 C 0.1908(5) -0.0096(4) -0.1311(4) 0.0360(12) Uani 1 1 d . . . . .
H6 H 0.1365 0.0123 -0.1723 0.043 Uiso 1 1 calc R U . . .
C7 C 0.2780(5) -0.0741(4) -0.1446(4) 0.0390(13) Uani 1 1 d . . . . .
H7 H 0.2838 -0.0973 -0.1956 0.047 Uiso 1 1 calc R U . . .
C8 C 0.3569(5) -0.1053(4) -0.0849(4) 0.0372(12) Uani 1 1 d . . . . .
H8 H 0.4192 -0.1477 -0.0954 0.045 Uiso 1 1 calc R U . . .
C9 C 0.3429(5) -0.0729(4) -0.0087(3) 0.0296(11) Uani 1 1 d . . . . .
C10 C 0.4316(5) -0.1121(4) 0.2121(4) 0.0328(11) Uani 1 1 d . . . . .
C11 C 0.4162(4) -0.1048(3) 0.0648(3) 0.0290(10) Uani 1 1 d . . . . .
C12 C 0.5181(5) -0.1574(4) 0.0587(4) 0.0336(11) Uani 1 1 d . . . . .
H12 H 0.5483 -0.1754 0.0057 0.040 Uiso 1 1 calc R U . . .
C13 C 0.5743(5) -0.1824(4) 0.1347(4) 0.0359(12) Uani 1 1 d . . . . .
H13 H 0.6458 -0.2174 0.1321 0.043 Uiso 1 1 calc R U . . .
C14 C -0.0213(5) 0.2769(5) 0.1723(5) 0.0450(14) Uani 1 1 d . . . . .
H14A H -0.0600 0.2520 0.2377 0.054 Uiso 1 1 calc R U . . .
H14B H -0.0826 0.3055 0.1348 0.054 Uiso 1 1 calc R U . . .
C15 C 0.0687(5) 0.3554(4) 0.1600(4) 0.0415(13) Uani 1 1 d . . . . .
H15A H 0.1000 0.3863 0.0935 0.050 Uiso 1 1 calc R U . . .
H15B H 0.1353 0.3252 0.1908 0.050 Uiso 1 1 calc R U . . .
C16 C -0.0396(5) 0.3831(4) 0.3303(4) 0.0353(12) Uani 1 1 d . . . . .
C17 C -0.1556(5) 0.3779(4) 0.3699(4) 0.0417(13) Uani 1 1 d . . . . .
H17 H -0.2132 0.4081 0.3336 0.050 Uiso 1 1 calc R U . . .
C18 C -0.1896(6) 0.3281(5) 0.4639(5) 0.0545(17) Uani 1 1 d . . . . .
H18 H -0.2704 0.3248 0.4915 0.065 Uiso 1 1 calc R U . . .
C19 C -0.1068(7) 0.2838(5) 0.5166(5) 0.0552(17) Uani 1 1 d . . . . .
H19 H -0.1302 0.2506 0.5806 0.066 Uiso 1 1 calc R U . . .
C20 C 0.0106(7) 0.2876(5) 0.4765(5) 0.0527(16) Uani 1 1 d . . . . .
H20 H 0.0679 0.2566 0.5127 0.063 Uiso 1 1 calc R U . . .
C21 C 0.0441(6) 0.3365(5) 0.3840(5) 0.0502(15) Uani 1 1 d . . . . .
H21 H 0.1248 0.3386 0.3563 0.060 Uiso 1 1 calc R U . . .
C22 C 0.1260(5) 0.5299(4) 0.1993(4) 0.0433(14) Uani 1 1 d . . . . .
C23 C 0.1346(6) 0.5634(5) 0.2708(5) 0.0497(15) Uani 1 1 d . . . . .
H23 H 0.0760 0.5449 0.3249 0.060 Uiso 1 1 calc R U . . .
C24 C 0.2283(7) 0.6244(5) 0.2650(6) 0.0604(18) Uani 1 1 d . . . . .
H24 H 0.2339 0.6470 0.3149 0.072 Uiso 1 1 calc R U . . .
C25 C 0.3114(6) 0.6515(5) 0.1875(6) 0.0621(19) Uani 1 1 d . . . . .
H25 H 0.3759 0.6923 0.1838 0.075 Uiso 1 1 calc R U . . .
C26 C 0.3035(6) 0.6204(5) 0.1140(6) 0.064(2) Uani 1 1 d . . . . .
H26 H 0.3621 0.6401 0.0600 0.077 Uiso 1 1 calc R U . . .
C27 C 0.2082(6) 0.5592(5) 0.1192(5) 0.0543(16) Uani 1 1 d . . . . .
H27 H 0.2009 0.5387 0.0684 0.065 Uiso 1 1 calc R U . . .
C28 C 0.4281(5) -0.1367(4) 0.3760(4) 0.0391(12) Uani 1 1 d . . . . .
H28A H 0.4540 -0.2044 0.3816 0.047 Uiso 1 1 calc R U . . .
H28B H 0.3633 -0.1405 0.4282 0.047 Uiso 1 1 calc R U . . .
C29 C 0.5305(5) -0.0776(4) 0.3825(4) 0.0364(12) Uani 1 1 d . . . . .
H29A H 0.5018 -0.0147 0.3904 0.044 Uiso 1 1 calc R U . . .
H29B H 0.5896 -0.0628 0.3251 0.044 Uiso 1 1 calc R U . . .
C30 C 0.6830(5) -0.2417(4) 0.4429(4) 0.0328(11) Uani 1 1 d . . . . .
C31 C 0.7518(8) -0.2185(6) 0.3575(5) 0.075(3) Uani 1 1 d . . . . .
H31 H 0.7552 -0.1530 0.3165 0.089 Uiso 1 1 calc R U . . .
C32 C 0.8158(9) -0.2899(6) 0.3309(6) 0.083(3) Uani 1 1 d . . . . .
H32 H 0.8612 -0.2732 0.2706 0.100 Uiso 1 1 calc R U . . .
C33 C 0.8159(6) -0.3830(5) 0.3881(6) 0.0590(18) Uani 1 1 d . . . . .
H33 H 0.8623 -0.4312 0.3692 0.071 Uiso 1 1 calc R U . . .
C34 C 0.7487(6) -0.4067(5) 0.4733(6) 0.0611(19) Uani 1 1 d . . . . .
H34 H 0.7479 -0.4719 0.5145 0.073 Uiso 1 1 calc R U . . .
C35 C 0.6809(6) -0.3359(4) 0.5009(5) 0.0474(15) Uani 1 1 d . . . . .
H35 H 0.6329 -0.3534 0.5602 0.057 Uiso 1 1 calc R U . . .
C36 C 0.7044(4) -0.0694(4) 0.4951(3) 0.0303(10) Uani 1 1 d . . . . .
C37 C 0.7473(5) 0.0174(4) 0.4277(4) 0.0400(13) Uani 1 1 d . . . . .
H37 H 0.7203 0.0379 0.3705 0.048 Uiso 1 1 calc R U . . .
C38 C 0.8296(6) 0.0743(5) 0.4436(5) 0.0480(14) Uani 1 1 d . . . . .
H38 H 0.8575 0.1344 0.3977 0.058 Uiso 1 1 calc R U . . .
C39 C 0.8712(5) 0.0440(4) 0.5262(4) 0.0424(13) Uani 1 1 d . . . . .
H39 H 0.9289 0.0825 0.5364 0.051 Uiso 1 1 calc R U . . .
C40 C 0.8290(5) -0.0418(4) 0.5931(4) 0.0397(13) Uani 1 1 d . . . . .
H40 H 0.8574 -0.0625 0.6498 0.048 Uiso 1 1 calc R U . . .
C41 C 0.7448(5) -0.0988(4) 0.5787(4) 0.0365(12) Uani 1 1 d . . . . .
H41 H 0.7150 -0.1576 0.6257 0.044 Uiso 1 1 calc R U . . .
N1 N 0.1036(4) 0.1135(3) 0.0441(3) 0.0300(9) Uani 1 1 d . . . . .
N2 N -0.0426(4) 0.2367(3) 0.0103(3) 0.0390(10) Uani 1 1 d . . . . .
N3 N 0.0336(5) 0.1960(4) 0.1445(4) 0.0464(12) Uani 1 1 d D . . . .
H3N H 0.085(5) 0.161(5) 0.176(4) 0.056 Uiso 1 1 d D U . . .
N4 N 0.2574(4) -0.0112(3) 0.0046(3) 0.0273(9) Uani 1 1 d . . . . .
N5 N 0.3732(4) -0.0799(3) 0.1400(3) 0.0299(9) Uani 1 1 d . . . . .
N6 N 0.5342(4) -0.1605(3) 0.2104(3) 0.0341(10) Uani 1 1 d . . . . .
N7 N 0.3833(4) -0.0945(4) 0.2896(3) 0.0401(11) Uani 1 1 d D . . . .
H7N H 0.318(4) -0.063(5) 0.291(5) 0.048 Uiso 1 1 d D U . . .
P1 P 0.00410(12) 0.44890(10) 0.20815(10) 0.0371(3) Uani 1 1 d . . . . .
P2 P 0.59755(11) -0.14865(9) 0.48069(8) 0.0294(3) Uani 1 1 d . . . . .
Cl1 Cl 0.31237(11) 0.13990(9) 0.16371(8) 0.0331(3) Uani 1 1 d . . . . .
Cl2 Cl 0.09223(11) -0.06745(10) 0.24989(8) 0.0362(3) Uani 1 1 d . . . . .
Cl3 Cl -0.28880(17) 0.61178(15) 0.06722(12) 0.0650(5) Uani 1 1 d . . . . .
Cl4 Cl 0.32919(13) -0.26333(11) 0.74152(10) 0.0464(3) Uani 1 1 d . . . . .
Zn1 Zn 0.22569(6) 0.02177(5) 0.12792(4) 0.02670(14) Uani 1 1 d . . . . .
Au1 Au -0.14178(2) 0.52833(2) 0.13974(2) 0.04406(9) Uani 1 1 d . . . . .
Au2 Au 0.46538(2) -0.20805(2) 0.60907(2) 0.03305(8) Uani 1 1 d . . . . .
C43 C 0.4718(7) 0.3803(6) 0.1117(5) 0.0641(19) Uani 1 1 d . . . . .
H43A H 0.5253 0.3250 0.1161 0.096 Uiso 1 1 calc R U . . .
H43B H 0.5179 0.4413 0.0940 0.096 Uiso 1 1 calc R U . . .
H43C H 0.4232 0.3844 0.0652 0.096 Uiso 1 1 calc R U . . .
C45 C 0.3964(6) 0.3658(5) 0.2002(5) 0.0489(15) Uani 1 1 d . . . . .
N9 N 0.3366(5) 0.3536(5) 0.2691(5) 0.0613(15) Uani 1 1 d . . . . .
C42 C 0.5572(8) 0.5119(8) 0.3206(8) 0.087(3) Uani 1 1 d . . . . .
H42A H 0.5731 0.4481 0.3637 0.130 Uiso 1 1 calc R U . . .
H42B H 0.6320 0.5457 0.2872 0.130 Uiso 1 1 calc R U . . .
H42C H 0.5119 0.5023 0.2767 0.130 Uiso 1 1 calc R U . . .
C44 C 0.4912(6) 0.5700(5) 0.3705(6) 0.0603(18) Uani 1 1 d . . . . .
N8 N 0.4393(7) 0.6146(6) 0.4114(7) 0.087(2) Uani 1 1 d . . . . .

loop_
_atom_site_aniso_label
_atom_site_aniso_U_11
_atom_site_aniso_U_22
_atom_site_aniso_U_33
_atom_site_aniso_U_23
_atom_site_aniso_U_13
_atom_site_aniso_U_12
C1 0.034(3) 0.030(3) 0.038(3) -0.012(2) -0.012(2) 0.004(2)
C2 0.034(3) 0.027(2) 0.030(3) -0.007(2) -0.010(2) -0.007(2)
C3 0.049(3) 0.034(3) 0.033(3) -0.007(2) -0.021(2) 0.002(2)
C4 0.044(3) 0.038(3) 0.043(3) -0.006(2) -0.022(3) 0.004(2)
C5 0.036(3) 0.026(2) 0.026(2) -0.0064(19) -0.006(2) -0.006(2)
C6 0.047(3) 0.036(3) 0.027(3) -0.009(2) -0.009(2) -0.009(2)
C7 0.053(3) 0.039(3) 0.029(3) -0.015(2) -0.008(2) -0.007(3)
C8 0.046(3) 0.033(3) 0.035(3) -0.017(2) -0.001(2) -0.001(2)
C9 0.035(3) 0.025(2) 0.028(2) -0.009(2) -0.004(2) -0.005(2)
C10 0.034(3) 0.031(3) 0.038(3) -0.013(2) -0.014(2) 0.006(2)
C11 0.033(3) 0.023(2) 0.031(3) -0.009(2) -0.004(2) -0.002(2)
C12 0.034(3) 0.027(2) 0.039(3) -0.013(2) 0.000(2) -0.001(2)
C13 0.028(3) 0.027(3) 0.050(3) -0.010(2) -0.006(2) 0.002(2)
C14 0.041(3) 0.051(3) 0.054(4) -0.030(3) -0.014(3) 0.015(3)
C15 0.039(3) 0.044(3) 0.043(3) -0.019(3) -0.003(2) 0.012(2)
C16 0.039(3) 0.031(3) 0.040(3) -0.016(2) -0.006(2) 0.003(2)
C17 0.041(3) 0.033(3) 0.054(4) -0.018(3) -0.006(3) -0.002(2)
C18 0.052(4) 0.048(4) 0.059(4) -0.023(3) 0.014(3) -0.006(3)
C19 0.079(5) 0.044(3) 0.040(3) -0.016(3) 0.000(3) -0.007(3)
C20 0.066(4) 0.043(3) 0.048(4) -0.009(3) -0.021(3) 0.000(3)
C21 0.047(4) 0.051(4) 0.051(4) -0.015(3) -0.006(3) -0.005(3)
C22 0.038(3) 0.032(3) 0.053(3) -0.008(3) -0.002(3) 0.006(2)
C23 0.046(3) 0.047(3) 0.056(4) -0.016(3) -0.008(3) 0.001(3)
C24 0.057(4) 0.051(4) 0.071(5) -0.013(3) -0.017(4) -0.004(3)
C25 0.051(4) 0.040(3) 0.084(5) -0.004(4) -0.013(4) -0.002(3)
C26 0.048(4) 0.047(4) 0.078(5) -0.005(4) 0.010(4) -0.004(3)
C27 0.054(4) 0.039(3) 0.058(4) -0.005(3) 0.001(3) 0.001(3)
C28 0.040(3) 0.047(3) 0.032(3) -0.011(2) -0.016(2) 0.009(3)
C29 0.048(3) 0.033(3) 0.030(3) -0.010(2) -0.013(2) 0.009(2)
C30 0.034(3) 0.033(3) 0.035(3) -0.014(2) -0.010(2) 0.008(2)
C31 0.104(6) 0.048(4) 0.044(4) 0.004(3) 0.017(4) 0.033(4)
C32 0.107(7) 0.067(5) 0.054(4) -0.013(4) 0.024(4) 0.034(5)
C33 0.053(4) 0.053(4) 0.080(5) -0.040(4) -0.001(4) 0.007(3)
C34 0.056(4) 0.032(3) 0.088(5) -0.019(3) 0.005(4) 0.004(3)
C35 0.046(3) 0.035(3) 0.053(4) -0.011(3) 0.000(3) 0.008(3)
C36 0.032(3) 0.031(3) 0.030(3) -0.012(2) -0.009(2) 0.008(2)
C37 0.048(3) 0.038(3) 0.032(3) -0.005(2) -0.012(2) 0.002(3)
C38 0.051(4) 0.037(3) 0.050(4) -0.009(3) -0.004(3) -0.005(3)
C39 0.038(3) 0.043(3) 0.053(3) -0.024(3) -0.011(3) 0.004(2)
C40 0.039(3) 0.046(3) 0.039(3) -0.018(3) -0.013(2) 0.006(2)
C41 0.041(3) 0.036(3) 0.032(3) -0.010(2) -0.008(2) 0.001(2)
N1 0.035(2) 0.028(2) 0.029(2) -0.0105(17) -0.0091(17) 0.0025(17)
N2 0.039(3) 0.032(2) 0.046(3) -0.009(2) -0.017(2) 0.0059(19)
N3 0.053(3) 0.050(3) 0.045(3) -0.026(2) -0.018(2) 0.024(2)
N4 0.031(2) 0.0232(19) 0.027(2) -0.0064(16) -0.0063(17) -0.0042(17)
N5 0.034(2) 0.029(2) 0.030(2) -0.0118(17) -0.0102(18) 0.0045(17)
N6 0.031(2) 0.030(2) 0.042(3) -0.0105(19) -0.0119(19) 0.0050(18)
N7 0.041(3) 0.052(3) 0.035(2) -0.019(2) -0.022(2) 0.023(2)
P1 0.0351(7) 0.0358(7) 0.0402(7) -0.0135(6) -0.0056(6) 0.0072(6)
P2 0.0341(7) 0.0285(6) 0.0274(6) -0.0096(5) -0.0102(5) 0.0070(5)
Cl1 0.0350(6) 0.0333(6) 0.0359(6) -0.0172(5) -0.0072(5) -0.0013(5)
Cl2 0.0378(6) 0.0438(7) 0.0275(6) -0.0096(5) -0.0089(5) -0.0073(5)
Cl3 0.0654(10) 0.0765(11) 0.0544(9) -0.0195(8) -0.0254(8) 0.0356(9)
Cl4 0.0399(7) 0.0550(8) 0.0419(7) -0.0163(6) -0.0005(6) 0.0013(6)
Zn1 0.0308(3) 0.0277(3) 0.0254(3) -0.0116(3) -0.0097(3) 0.0029(3)
Au1 0.04522(15) 0.04507(15) 0.04222(15) -0.01485(11) -0.01034(11) 0.01434(11)
Au2 0.03315(13) 0.03530(13) 0.03294(13) -0.01310(9) -0.00884(9) 0.00560(9)
C43 0.071(5) 0.069(5) 0.046(4) -0.010(3) -0.011(3) 0.009(4)
C45 0.051(4) 0.046(3) 0.050(4) -0.011(3) -0.021(3) 0.006(3)
N9 0.051(3) 0.070(4) 0.057(4) -0.012(3) -0.015(3) 0.018(3)
C42 0.070(5) 0.092(7) 0.113(8) -0.056(6) -0.015(5) 0.015(5)
C44 0.048(4) 0.047(4) 0.081(5) -0.016(4) -0.007(4) -0.003(3)
N8 0.064(4) 0.073(5) 0.123(7) -0.049(5) 0.018(4) -0.007(4)

loop_
_atom_type_symbol
_atom_type_description
_atom_type_scat_dispersion_real
_atom_type_scat_dispersion_imag
_atom_type_scat_source
C C 0.0181 0.0091 'International Tables Vol C Tables 4.2.6.8 and 6.1.1.4'
H H 0.0000 0.0000 'International Tables Vol C Tables 4.2.6.8 and 6.1.1.4'
N N 0.0311 0.0180 'International Tables Vol C Tables 4.2.6.8 and 6.1.1.4'
P P 0.2955 0.4335 'International Tables Vol C Tables 4.2.6.8 and 6.1.1.4'
Cl Cl 0.3639 0.7018 'International Tables Vol C Tables 4.2.6.8 and 6.1.1.4'
Zn Zn -1.5491 0.6778 'International Tables Vol C Tables 4.2.6.8 and 6.1.1.4'
Au Au -4.4197 7.2980 'International Tables Vol C Tables 4.2.6.8 and 6.1.1.4'

loop_
_geom_angle_atom_site_label_1
_geom_angle_atom_site_label_2
_geom_angle_atom_site_label_3
_geom_angle
_geom_angle_site_symmetry_1
_geom_angle_site_symmetry_3
_geom_angle_publ_flag
N3 C1 N1 117.1(5) . . ?
N3 C1 N2 118.0(5) . . ?
N1 C1 N2 124.9(5) . . ?
N1 C2 C3 121.3(5) . . ?
N1 C2 C5 114.8(4) . . ?
C3 C2 C5 123.8(5) . . ?
C4 C3 C2 116.2(5) . . ?
C4 C3 H3 121.9 . . ?
C2 C3 H3 121.9 . . ?
N2 C4 C3 124.9(5) . . ?
N2 C4 H4 117.5 . . ?
C3 C4 H4 117.5 . . ?
N4 C5 C6 120.9(5) . . ?
N4 C5 C2 114.7(4) . . ?
C6 C5 C2 124.4(5) . . ?
C7 C6 C5 118.3(5) . . ?
C7 C6 H6 120.9 . . ?
C5 C6 H6 120.9 . . ?
C6 C7 C8 120.7(5) . . ?
C6 C7 H7 119.7 . . ?
C8 C7 H7 119.7 . . ?
C7 C8 C9 118.1(5) . . ?
C7 C8 H8 120.9 . . ?
C9 C8 H8 120.9 . . ?
N4 C9 C8 120.8(5) . . ?
N4 C9 C11 114.6(4) . . ?
C8 C9 C11 124.5(5) . . ?
N7 C10 N6 118.4(5) . . ?
N7 C10 N5 117.2(5) . . ?
N6 C10 N5 124.4(5) . . ?
N5 C11 C12 122.0(5) . . ?
N5 C11 C9 114.1(4) . . ?
C12 C11 C9 123.9(5) . . ?
C11 C12 C13 116.1(5) . . ?
C11 C12 H12 122.0 . . ?
C13 C12 H12 122.0 . . ?
N6 C13 C12 123.8(5) . . ?
N6 C13 H13 118.1 . . ?
C12 C13 H13 118.1 . . ?
N3 C14 C15 111.1(5) . . ?
N3 C14 H14A 109.4 . . ?
C15 C14 H14A 109.4 . . ?
N3 C14 H14B 109.4 . . ?
C15 C14 H14B 109.4 . . ?
H14A C14 H14B 108.0 . . ?
C14 C15 P1 111.1(4) . . ?
C14 C15 H15A 109.4 . . ?
P1 C15 H15A 109.4 . . ?
C14 C15 H15B 109.4 . . ?
P1 C15 H15B 109.4 . . ?
H15A C15 H15B 108.0 . . ?
C17 C16 C21 119.6(6) . . ?
C17 C16 P1 119.6(5) . . ?
C21 C16 P1 120.8(4) . . ?
C16 C17 C18 119.9(6) . . ?
C16 C17 H17 120.1 . . ?
C18 C17 H17 120.1 . . ?
C19 C18 C17 120.3(6) . . ?
C19 C18 H18 119.9 . . ?
C17 C18 H18 119.9 . . ?
C18 C19 C20 120.1(6) . . ?
C18 C19 H19 120.0 . . ?
C20 C19 H19 120.0 . . ?
C21 C20 C19 119.7(7) . . ?
C21 C20 H20 120.2 . . ?
C19 C20 H20 120.2 . . ?
C20 C21 C16 120.5(6) . . ?
C20 C21 H21 119.8 . . ?
C16 C21 H21 119.8 . . ?
C23 C22 C27 120.1(6) . . ?
C23 C22 P1 120.4(5) . . ?
C27 C22 P1 119.5(5) . . ?
C22 C23 C24 120.7(7) . . ?
C22 C23 H23 119.6 . . ?
C24 C23 H23 119.6 . . ?
C25 C24 C23 119.6(8) . . ?
C25 C24 H24 120.2 . . ?
C23 C24 H24 120.2 . . ?
C24 C25 C26 120.8(7) . . ?
C24 C25 H25 119.6 . . ?
C26 C25 H25 119.6 . . ?
C25 C26 C27 119.9(7) . . ?
C25 C26 H26 120.0 . . ?
C27 C26 H26 120.0 . . ?
C22 C27 C26 118.8(7) . . ?
C22 C27 H27 120.6 . . ?
C26 C27 H27 120.6 . . ?
N7 C28 C29 112.9(5) . . ?
N7 C28 H28A 109.0 . . ?
C29 C28 H28A 109.0 . . ?
N7 C28 H28B 109.0 . . ?
C29 C28 H28B 109.0 . . ?
H28A C28 H28B 107.8 . . ?
C28 C29 P2 109.0(4) . . ?
C28 C29 H29A 109.9 . . ?
P2 C29 H29A 109.9 . . ?
C28 C29 H29B 109.9 . . ?
P2 C29 H29B 109.9 . . ?
H29A C29 H29B 108.3 . . ?
C35 C30 C31 118.8(5) . . ?
C35 C30 P2 120.0(4) . . ?
C31 C30 P2 121.2(5) . . ?
C30 C31 C32 120.1(7) . . ?
C30 C31 H31 120.0 . . ?
C32 C31 H31 120.0 . . ?
C33 C32 C31 121.7(7) . . ?
C33 C32 H32 119.2 . . ?
C31 C32 H32 119.2 . . ?
C32 C33 C34 118.8(6) . . ?
C32 C33 H33 120.6 . . ?
C34 C33 H33 120.6 . . ?
C33 C34 C35 120.4(7) . . ?
C33 C34 H34 119.8 . . ?
C35 C34 H34 119.8 . . ?
C30 C35 C34 120.3(6) . . ?
C30 C35 H35 119.9 . . ?
C34 C35 H35 119.9 . . ?
C37 C36 C41 119.4(5) . . ?
C37 C36 P2 123.4(4) . . ?
C41 C36 P2 117.2(4) . . ?
C38 C37 C36 120.2(5) . . ?
C38 C37 H37 119.9 . . ?
C36 C37 H37 119.9 . . ?
C37 C38 C39 120.3(6) . . ?
C37 C38 H38 119.9 . . ?
C39 C38 H38 119.9 . . ?
C40 C39 C38 119.8(6) . . ?
C40 C39 H39 120.1 . . ?
C38 C39 H39 120.1 . . ?
C39 C40 C41 120.5(5) . . ?
C39 C40 H40 119.7 . . ?
C41 C40 H40 119.7 . . ?
C40 C41 C36 119.8(5) . . ?
C40 C41 H41 120.1 . . ?
C36 C41 H41 120.1 . . ?
C1 N1 C2 117.5(4) . . ?
C1 N1 Zn1 127.1(3) . . ?
C2 N1 Zn1 115.4(3) . . ?
C4 N2 C1 115.2(5) . . ?
C1 N3 C14 125.3(5) . . ?
C1 N3 H3N 114(5) . . ?
C14 N3 H3N 119(5) . . ?
C5 N4 C9 121.0(4) . . ?
C5 N4 Zn1 119.1(3) . . ?
C9 N4 Zn1 119.6(3) . . ?
C11 N5 C10 117.2(4) . . ?
C11 N5 Zn1 116.0(3) . . ?
C10 N5 Zn1 126.5(3) . . ?
C13 N6 C10 116.3(5) . . ?
C10 N7 C28 122.7(5) . . ?
C10 N7 H7N 119(5) . . ?
C28 N7 H7N 118(5) . . ?
C16 P1 C15 104.2(3) . . ?
C16 P1 C22 105.7(3) . . ?
C15 P1 C22 105.7(3) . . ?
C16 P1 Au1 114.33(19) . . ?
C15 P1 Au1 113.1(2) . . ?
C22 P1 Au1 112.9(2) . . ?
C36 P2 C30 105.5(2) . . ?
C36 P2 C29 107.3(3) . . ?
C30 P2 C29 105.1(2) . . ?
C36 P2 Au2 111.26(17) . . ?
C30 P2 Au2 114.46(18) . . ?
C29 P2 Au2 112.62(19) . . ?
N4 Zn1 N5 74.69(16) . . ?
N4 Zn1 N1 74.94(16) . . ?
N5 Zn1 N1 149.39(16) . . ?
N4 Zn1 Cl2 120.71(11) . . ?
N5 Zn1 Cl2 99.60(12) . . ?
N1 Zn1 Cl2 99.00(12) . . ?
N4 Zn1 Cl1 128.66(11) . . ?
N5 Zn1 Cl1 96.77(11) . . ?
N1 Zn1 Cl1 99.15(11) . . ?
Cl2 Zn1 Cl1 110.62(5) . . ?
P1 Au1 Cl3 178.87(7) . . ?
P2 Au2 Cl4 177.84(5) . . ?
C45 C43 H43A 109.5 . . ?
C45 C43 H43B 109.5 . . ?
H43A C43 H43B 109.5 . . ?
C45 C43 H43C 109.5 . . ?
H43A C43 H43C 109.5 . . ?
H43B C43 H43C 109.5 . . ?
N9 C45 C43 179.1(8) . . ?
C44 C42 H42A 109.5 . . ?
C44 C42 H42B 109.5 . . ?
H42A C42 H42B 109.5 . . ?
C44 C42 H42C 109.5 . . ?
H42A C42 H42C 109.5 . . ?
H42B C42 H42C 109.5 . . ?
N8 C44 C42 178.8(11) . . ?

loop_
_geom_bond_atom_site_label_1
_geom_bond_atom_site_label_2
_geom_bond_distance
_geom_bond_site_symmetry_2
_geom_bond_publ_flag
C1 N3 1.332(8) . ?
C1 N1 1.343(7) . ?
C1 N2 1.361(7) . ?
C2 N1 1.346(7) . ?
C2 C3 1.381(8) . ?
C2 C5 1.488(8) . ?
C3 C4 1.377(9) . ?
C3 H3 0.9500 . ?
C4 N2 1.313(8) . ?
C4 H4 0.9500 . ?
C5 N4 1.335(7) . ?
C5 C6 1.390(7) . ?
C6 C7 1.377(9) . ?
C6 H6 0.9500 . ?
C7 C8 1.377(9) . ?
C7 H7 0.9500 . ?
C8 C9 1.395(7) . ?
C8 H8 0.9500 . ?
C9 N4 1.336(7) . ?
C9 C11 1.489(7) . ?
C10 N7 1.336(7) . ?
C10 N6 1.349(7) . ?
C10 N5 1.357(7) . ?
C11 N5 1.343(7) . ?
C11 C12 1.378(8) . ?
C12 C13 1.392(8) . ?
C12 H12 0.9500 . ?
C13 N6 1.320(8) . ?
C13 H13 0.9500 . ?
C14 N3 1.456(8) . ?
C14 C15 1.511(9) . ?
C14 H14A 0.9900 . ?
C14 H14B 0.9900 . ?
C15 P1 1.821(6) . ?
C15 H15A 0.9900 . ?
C15 H15B 0.9900 . ?
C16 C17 1.364(8) . ?
C16 C21 1.399(9) . ?
C16 P1 1.817(6) . ?
C17 C18 1.396(10) . ?
C17 H17 0.9500 . ?
C18 C19 1.374(11) . ?
C18 H18 0.9500 . ?
C19 C20 1.381(11) . ?
C19 H19 0.9500 . ?
C20 C21 1.374(10) . ?
C20 H20 0.9500 . ?
C21 H21 0.9500 . ?
C22 C23 1.374(10) . ?
C22 C27 1.379(9) . ?
C22 P1 1.823(6) . ?
C23 C24 1.394(10) . ?
C23 H23 0.9500 . ?
C24 C25 1.356(12) . ?
C24 H24 0.9500 . ?
C25 C26 1.378(12) . ?
C25 H25 0.9500 . ?
C26 C27 1.413(11) . ?
C26 H26 0.9500 . ?
C27 H27 0.9500 . ?
C28 N7 1.464(7) . ?
C28 C29 1.522(8) . ?
C28 H28A 0.9900 . ?
C28 H28B 0.9900 . ?
C29 P2 1.827(5) . ?
C29 H29A 0.9900 . ?
C29 H29B 0.9900 . ?
C30 C35 1.363(8) . ?
C30 C31 1.367(9) . ?
C30 P2 1.821(5) . ?
C31 C32 1.372(11) . ?
C31 H31 0.9500 . ?
C32 C33 1.350(12) . ?
C32 H32 0.9500 . ?
C33 C34 1.357(11) . ?
C33 H33 0.9500 . ?
C34 C35 1.392(9) . ?
C34 H34 0.9500 . ?
C35 H35 0.9500 . ?
C36 C37 1.387(8) . ?
C36 C41 1.393(8) . ?
C36 P2 1.805(5) . ?
C37 C38 1.385(9) . ?
C37 H37 0.9500 . ?
C38 C39 1.386(10) . ?
C38 H38 0.9500 . ?
C39 C40 1.373(9) . ?
C39 H39 0.9500 . ?
C40 C41 1.391(8) . ?
C40 H40 0.9500 . ?
C41 H41 0.9500 . ?
N1 Zn1 2.197(4) . ?
N3 H3N 0.87(2) . ?
N4 Zn1 2.097(4) . ?
N5 Zn1 2.193(4) . ?
N7 H7N 0.86(2) . ?
P1 Au1 2.2306(14) . ?
P2 Au2 2.2271(13) . ?
Cl1 Zn1 2.2759(13) . ?
Cl2 Zn1 2.2714(14) . ?
Cl3 Au1 2.2895(16) . ?
Cl4 Au2 2.2881(14) . ?
C43 C45 1.449(10) . ?
C43 H43A 0.9800 . ?
C43 H43B 0.9800 . ?
C43 H43C 0.9800 . ?
C45 N9 1.132(9) . ?
C42 C44 1.431(12) . ?
C42 H42A 0.9800 . ?
C42 H42B 0.9800 . ?
C42 H42C 0.9800 . ?
C44 N8 1.130(11) . ?
